data_4126367
loop_
_publ_author_name
'Wilklow-Marnell, Miles'
'Li, Bo'
'Zhou, Tian'
'Krogh-Jespersen, Karsten'
'Brennessel, William W.'
'Emge, Thomas J.'
'Goldman, Alan S.'
'Jones, William D.'

_publ_section_title
;
 Catalytic Dehydrogenative C-C Coupling by a Pincer-Ligated Iridium
 Complex.
;
_journal_issue 26
_journal_name_full 'Journal of the American Chemical Society'
_journal_page_first 8977
_journal_page_last 8989
_journal_paper_doi 10.1021/jacs.7b03433
_journal_volume 139
_journal_year 2017
_chemical_formula_sum 'C36 H47 Ir P2'
_chemical_formula_weight 733.94
_space_group_crystal_system triclinic
_space_group_IT_number 2
_space_group_name_Hall '-P 1'
_space_group_name_H-M_alt 'P -1'
_symmetry_space_group_name_Hall '-P 1'
_symmetry_space_group_name_H-M 'P -1'
_atom_sites_solution_hydrogens geom
_audit_creation_method SHELXL-2014/7
_cell_angle_alpha 92.263(3)
_cell_angle_beta 107.127(3)
_cell_angle_gamma 91.127(3)
_cell_formula_units_Z 2
_cell_length_a 9.9152(12)
_cell_length_b 11.9825(14)
_cell_length_c 14.1511(17)
_cell_measurement_reflns_used 5863
_cell_measurement_temperature 100(2)
_cell_measurement_theta_max 29.7
_cell_measurement_theta_min 2.33
_cell_volume 1604.6(3)
_computing_cell_refinement 'Bruker SAINT'
_computing_data_collection 'Bruker SMART'
_computing_data_reduction 'Bruker SAINT'
_computing_molecular_graphics 'Bruker SHELXTL'
_computing_publication_material SHELXL-2014/7
_computing_structure_refinement 'SHELXL-2014/7 (Sheldrick, 2014)'
_computing_structure_solution 'SHELXL-2014/7 (Sheldrick, 2014)'
_diffrn_ambient_temperature 100(2)
_diffrn_measured_fraction_theta_full 0.999
_diffrn_measured_fraction_theta_max 0.975
_diffrn_measurement_device_type 'Bruker APEX'
_diffrn_measurement_method '\w scans'
_diffrn_radiation_type MoK\a
_diffrn_radiation_wavelength 0.71073
_diffrn_reflns_av_unetI/netI 0.1133
_diffrn_reflns_Laue_measured_fraction_full 0.999
_diffrn_reflns_Laue_measured_fraction_max 0.975
_diffrn_reflns_limit_h_max 13
_diffrn_reflns_limit_h_min -13
_diffrn_reflns_limit_k_max 16
_diffrn_reflns_limit_k_min -16
_diffrn_reflns_limit_l_max 19
_diffrn_reflns_limit_l_min -19
_diffrn_reflns_number 18351
_diffrn_reflns_point_group_measured_fraction_full 0.999
_diffrn_reflns_point_group_measured_fraction_max 0.975
_diffrn_reflns_theta_full 25.242
_diffrn_reflns_theta_max 30.003
_diffrn_reflns_theta_min 1.507
_diffrn_source 'sealed tube'
_exptl_absorpt_coefficient_mu 4.283
_exptl_absorpt_correction_T_max 0.4322
_exptl_absorpt_correction_T_min 0.2821
_exptl_absorpt_correction_type multi-scan
_exptl_absorpt_process_details 'Bruker SAINT (SADABS)'
_exptl_crystal_colour black
_exptl_crystal_density_diffrn 1.519
_exptl_crystal_description plate
_exptl_crystal_F_000 740
_exptl_crystal_size_max 0.24
_exptl_crystal_size_mid 0.16
_exptl_crystal_size_min 0.03
_refine_diff_density_max 4.622
_refine_diff_density_min -3.263
_refine_diff_density_rms 0.283
_refine_ls_extinction_method none
_refine_ls_goodness_of_fit_ref 1.039
_refine_ls_hydrogen_treatment constr
_refine_ls_matrix_type full
_refine_ls_number_parameters 362
_refine_ls_number_reflns 18351
_refine_ls_number_restraints 0
_refine_ls_restrained_S_all 1.039
_refine_ls_R_factor_all 0.0740
_refine_ls_R_factor_gt 0.0612
_refine_ls_shift/su_max 0.001
_refine_ls_shift/su_mean 0.000
_refine_ls_structure_factor_coef Fsqd
_refine_ls_weighting_details 'w=1/[\s^2^(Fo^2^)+(0.0657P)^2^] where P=(Fo^2^+2Fc^2^)/3'
_refine_ls_weighting_scheme calc
_refine_ls_wR_factor_gt 0.1449
_refine_ls_wR_factor_ref 0.1516
_reflns_Friedel_coverage 0.000
_reflns_number_gt 15678
_reflns_number_total 18351
_reflns_threshold_expression 'I > 2\s(I)'
_cod_data_source_file ja7b03433_si_008.cif
_cod_data_source_block twin4_P-1
_cod_depositor_comments
;

2020-09-02
Z value and formula fixed to values more according to usual
chemical conventions.                 miguel
;
_cod_original_formula_sum 'C0.72 H0.94 Ir0.02 P0.04'
_cod_original_formula_weight 14.68
_cod_original_formula_units_Z 100
_cod_database_code 4126367
_shelx_shelxl_version_number 2014/7
_shelx_space_group_comment
; 
The symmetry employed for this shelxl refinement is uniquely defined 
by the following loop, which should always be used as a source of 
symmetry information in preference to the above space-group names. 
They are only intended as comments. 
;

loop_
_space_group_symop_operation_xyz
'x, y, z'
'-x, -y, -z'

loop_
_atom_site_label
_atom_site_type_symbol
_atom_site_fract_x
_atom_site_fract_y
_atom_site_fract_z
_atom_site_U_iso_or_equiv
_atom_site_adp_type
_atom_site_occupancy
_atom_site_site_symmetry_order
_atom_site_calc_flag
_atom_site_refinement_flags_posn
_atom_site_refinement_flags_adp
Ir1 Ir 0.83836(4) 0.75734(3) 0.72733(2) 0.01308(9) Uani 1 1 d . .
P1 P 0.9941(2) 0.90503(18) 0.73782(19) 0.0174(5) Uani 1 1 d . .
P2 P 0.7465(2) 0.57938(18) 0.72671(18) 0.0153(4) Uani 1 1 d . .
C1 C 1.0145(9) 0.6911(8) 0.8243(7) 0.0184(19) Uani 1 1 d . .
C2 C 1.0179(9) 0.5791(8) 0.8553(7) 0.0188(18) Uani 1 1 d . .
C3 C 1.1383(10) 0.5360(8) 0.9197(7) 0.024(2) Uani 1 1 d . .
H3 H 1.1367 0.4608 0.9385 0.029 Uiso 1 1 calc R U
C4 C 1.2608(10) 0.6022(9) 0.9567(8) 0.027(2) Uani 1 1 d . .
H4 H 1.3433 0.5722 0.9995 0.032 Uiso 1 1 calc R U
C5 C 1.2614(10) 0.7123(9) 0.9306(7) 0.025(2) Uani 1 1 d . .
H5 H 1.3447 0.7579 0.9560 0.030 Uiso 1 1 calc R U
C6 C 1.1414(9) 0.7569(8) 0.8674(7) 0.0186(18) Uani 1 1 d . .
C7 C 0.8803(10) 0.5087(8) 0.8204(7) 0.022(2) Uani 1 1 d . .
H7A H 0.8450 0.4949 0.8775 0.026 Uiso 1 1 calc R U
H7B H 0.8987 0.4355 0.7924 0.026 Uiso 1 1 calc R U
C8 C 1.1398(9) 0.8801(8) 0.8483(7) 0.021(2) Uani 1 1 d . .
H8A H 1.2304 0.9044 0.8383 0.026 Uiso 1 1 calc R U
H8B H 1.1276 0.9237 0.9059 0.026 Uiso 1 1 calc R U
C9 C 0.7396(11) 0.5017(8) 0.6092(7) 0.022(2) Uani 1 1 d . .
H9 H 0.6722 0.5409 0.5546 0.026 Uiso 1 1 calc R U
C10 C 0.6838(12) 0.3799(8) 0.6032(8) 0.031(2) Uani 1 1 d . .
H10A H 0.6977 0.3404 0.5450 0.046 Uiso 1 1 calc R U
H10B H 0.5829 0.3790 0.5977 0.046 Uiso 1 1 calc R U
H10C H 0.7353 0.3427 0.6631 0.046 Uiso 1 1 calc R U
C11 C 0.8819(12) 0.5071(9) 0.5899(8) 0.033(2) Uani 1 1 d . .
H11A H 0.9512 0.4690 0.6418 0.050 Uiso 1 1 calc R U
H11B H 0.9126 0.5853 0.5902 0.050 Uiso 1 1 calc R U
H11C H 0.8741 0.4703 0.5254 0.050 Uiso 1 1 calc R U
C12 C 0.5774(9) 0.5435(7) 0.7481(7) 0.021(2) Uani 1 1 d . .
H12 H 0.5724 0.4603 0.7515 0.025 Uiso 1 1 calc R U
C13 C 0.4529(10) 0.5746(9) 0.6618(8) 0.030(2) Uani 1 1 d . .
H13A H 0.3645 0.5510 0.6739 0.044 Uiso 1 1 calc R U
H13B H 0.4595 0.5371 0.6006 0.044 Uiso 1 1 calc R U
H13C H 0.4546 0.6557 0.6553 0.044 Uiso 1 1 calc R U
C14 C 0.5654(11) 0.5934(8) 0.8476(8) 0.028(2) Uani 1 1 d . .
H14A H 0.5572 0.6746 0.8441 0.042 Uiso 1 1 calc R U
H14B H 0.6498 0.5763 0.9010 0.042 Uiso 1 1 calc R U
H14C H 0.4816 0.5609 0.8607 0.042 Uiso 1 1 calc R U
C15 C 1.0745(9) 0.8987(7) 0.6344(7) 0.0188(19) Uani 1 1 d . .
H15 H 0.9962 0.9015 0.5711 0.023 Uiso 1 1 calc R U
C16 C 1.1793(10) 0.9947(8) 0.6369(8) 0.028(2) Uani 1 1 d . .
H16A H 1.2526 0.9987 0.7010 0.041 Uiso 1 1 calc R U
H16B H 1.1296 1.0652 0.6275 0.041 Uiso 1 1 calc R U
H16C H 1.2230 0.9819 0.5839 0.041 Uiso 1 1 calc R U
C17 C 1.1483(12) 0.7869(8) 0.6319(9) 0.033(3) Uani 1 1 d . .
H17A H 1.1796 0.7808 0.5725 0.050 Uiso 1 1 calc R U
H17B H 1.0820 0.7248 0.6309 0.050 Uiso 1 1 calc R U
H17C H 1.2302 0.7842 0.6909 0.050 Uiso 1 1 calc R U
C18 C 0.9533(10) 1.0546(8) 0.7480(8) 0.028(2) Uani 1 1 d . .
H18 H 1.0436 1.0992 0.7602 0.033 Uiso 1 1 calc R U
C19 C 0.8533(11) 1.0891(9) 0.6502(9) 0.037(3) Uani 1 1 d . .
H19A H 0.7688 1.0397 0.6317 0.055 Uiso 1 1 calc R U
H19B H 0.9008 1.0833 0.5985 0.055 Uiso 1 1 calc R U
H19C H 0.8261 1.1664 0.6574 0.055 Uiso 1 1 calc R U
C20 C 0.8939(11) 1.0817(9) 0.8338(9) 0.034(3) Uani 1 1 d . .
H20A H 0.8773 1.1619 0.8371 0.051 Uiso 1 1 calc R U
H20B H 0.9616 1.0610 0.8959 0.051 Uiso 1 1 calc R U
H20C H 0.8046 1.0395 0.8236 0.051 Uiso 1 1 calc R U
C21 C 0.7578(9) 0.8191(7) 0.8311(6) 0.0155(18) Uani 1 1 d . .
C22 C 0.8145(10) 0.8100(8) 0.9331(7) 0.022(2) Uani 1 1 d . .
H22 H 0.9017 0.7741 0.9576 0.026 Uiso 1 1 calc R U
C23 C 0.7486(11) 0.8511(8) 0.9989(8) 0.026(2) Uani 1 1 d . .
H23 H 0.7905 0.8443 1.0680 0.032 Uiso 1 1 calc R U
C24 C 0.6181(10) 0.9037(8) 0.9639(8) 0.027(2) Uani 1 1 d . .
H24 H 0.5702 0.9305 1.0090 0.032 Uiso 1 1 calc R U
C25 C 0.5610(10) 0.9158(8) 0.8634(7) 0.023(2) Uani 1 1 d . .
H25 H 0.4752 0.9539 0.8402 0.027 Uiso 1 1 calc R U
C26 C 0.6260(10) 0.8735(8) 0.7949(7) 0.021(2) Uani 1 1 d . .
C27 C 0.5744(9) 0.8784(8) 0.6884(7) 0.0198(19) Uani 1 1 d . .
H27 H 0.4895 0.9139 0.6560 0.024 Uiso 1 1 calc R U
C28 C 0.6553(9) 0.8290(7) 0.6384(8) 0.021(2) Uani 1 1 d . .
C29 C 0.6108(9) 0.8245(7) 0.5294(7) 0.0195(19) Uani 1 1 d . .
H29 H 0.5258 0.8591 0.4956 0.023 Uiso 1 1 calc R U
C30 C 0.6854(9) 0.7733(7) 0.4755(7) 0.0185(18) Uani 1 1 d . .
H30 H 0.7724 0.7438 0.5123 0.022 Uiso 1 1 calc R U
C31 C 0.6500(9) 0.7570(8) 0.3673(7) 0.022(2) Uani 1 1 d . .
C32 C 0.5326(10) 0.8025(8) 0.3007(7) 0.025(2) Uani 1 1 d . .
H32 H 0.4721 0.8482 0.3254 0.030 Uiso 1 1 calc R U
C33 C 0.5030(11) 0.7819(9) 0.1994(8) 0.029(2) Uani 1 1 d . .
H33 H 0.4225 0.8130 0.1552 0.034 Uiso 1 1 calc R U
C34 C 0.5915(12) 0.7158(10) 0.1627(7) 0.033(3) Uani 1 1 d . .
H34 H 0.5723 0.7022 0.0933 0.039 Uiso 1 1 calc R U
C35 C 0.7063(13) 0.6703(10) 0.2266(8) 0.033(2) Uani 1 1 d . .
H35 H 0.7650 0.6232 0.2015 0.039 Uiso 1 1 calc R U
C36 C 0.7379(12) 0.6921(10) 0.3279(8) 0.030(2) Uani 1 1 d . .
H36 H 0.8205 0.6626 0.3711 0.036 Uiso 1 1 calc R U

loop_
_atom_site_aniso_label
_atom_site_aniso_U_11
_atom_site_aniso_U_22
_atom_site_aniso_U_33
_atom_site_aniso_U_23
_atom_site_aniso_U_13
_atom_site_aniso_U_12
Ir1 0.01069(15) 0.01185(14) 0.01781(16) 0.00020(14) 0.00613(13) -0.00141(10)
P1 0.0127(10) 0.0133(10) 0.0257(13) 0.0010(10) 0.0053(10) -0.0028(8)
P2 0.0144(10) 0.0146(10) 0.0185(11) 0.0021(10) 0.0072(9) -0.0016(8)
C1 0.016(4) 0.020(5) 0.022(5) 0.003(4) 0.009(4) 0.001(3)
C2 0.017(4) 0.023(5) 0.018(5) 0.005(4) 0.006(4) 0.001(4)
C3 0.024(5) 0.022(5) 0.030(5) 0.008(4) 0.012(4) 0.008(4)
C4 0.017(5) 0.040(6) 0.021(5) 0.008(5) 0.001(4) 0.000(4)
C5 0.018(5) 0.034(5) 0.023(5) 0.004(4) 0.007(4) -0.006(4)
C6 0.013(4) 0.021(4) 0.026(5) 0.005(4) 0.012(4) 0.002(3)
C7 0.027(5) 0.017(4) 0.024(5) 0.004(4) 0.010(4) -0.001(4)
C8 0.016(4) 0.023(5) 0.025(5) 0.002(4) 0.005(4) -0.005(4)
C9 0.031(5) 0.016(4) 0.018(5) -0.001(4) 0.008(4) -0.005(4)
C10 0.047(7) 0.012(4) 0.033(6) -0.008(4) 0.014(5) -0.008(4)
C11 0.042(6) 0.032(6) 0.030(6) -0.008(5) 0.019(5) -0.006(5)
C12 0.013(4) 0.016(4) 0.032(6) 0.003(4) 0.005(4) -0.003(3)
C13 0.015(5) 0.026(5) 0.045(7) 0.004(5) 0.005(4) -0.009(4)
C14 0.028(5) 0.020(5) 0.043(6) 0.003(4) 0.022(5) -0.007(4)
C15 0.017(4) 0.016(4) 0.024(5) 0.004(4) 0.007(4) -0.008(3)
C16 0.023(5) 0.022(5) 0.038(6) 0.007(4) 0.010(4) -0.003(4)
C17 0.042(6) 0.024(5) 0.045(7) 0.006(5) 0.030(5) 0.001(5)
C18 0.021(5) 0.015(4) 0.047(7) 0.001(4) 0.010(5) -0.004(4)
C19 0.026(5) 0.018(5) 0.064(8) 0.006(5) 0.009(5) 0.006(4)
C20 0.028(5) 0.024(5) 0.052(7) -0.012(5) 0.016(5) -0.007(4)
C21 0.019(4) 0.015(4) 0.013(4) 0.001(3) 0.006(3) -0.006(3)
C22 0.016(4) 0.024(5) 0.027(5) 0.001(4) 0.008(4) -0.004(4)
C23 0.027(5) 0.029(5) 0.026(5) -0.004(4) 0.012(4) -0.009(4)
C24 0.025(5) 0.027(5) 0.034(6) -0.009(4) 0.020(5) -0.005(4)
C25 0.018(4) 0.018(4) 0.033(6) -0.004(4) 0.011(4) 0.000(4)
C26 0.023(5) 0.016(4) 0.025(5) -0.003(4) 0.009(4) -0.010(4)
C27 0.011(4) 0.021(4) 0.029(5) 0.007(4) 0.007(4) 0.000(3)
C28 0.006(4) 0.015(4) 0.037(6) 0.003(4) 0.001(4) -0.001(3)
C29 0.014(4) 0.018(4) 0.024(5) -0.002(4) 0.004(4) -0.006(3)
C30 0.016(4) 0.014(4) 0.025(5) 0.007(4) 0.004(4) -0.001(3)
C31 0.015(4) 0.024(5) 0.024(5) -0.002(4) 0.005(4) -0.010(4)
C32 0.023(5) 0.021(5) 0.030(6) 0.002(4) 0.008(4) -0.006(4)
C33 0.026(5) 0.032(5) 0.026(5) 0.008(5) 0.004(4) -0.008(5)
C34 0.037(6) 0.045(7) 0.015(5) -0.003(5) 0.008(5) -0.018(5)
C35 0.040(6) 0.032(6) 0.031(6) -0.006(5) 0.020(5) -0.001(5)
C36 0.032(6) 0.032(5) 0.031(6) 0.010(5) 0.016(5) 0.003(5)

loop_
_atom_type_symbol
_atom_type_description
_atom_type_scat_dispersion_real
_atom_type_scat_dispersion_imag
_atom_type_scat_source
C C 0.0033 0.0016 'International Tables Vol C Tables 4.2.6.8 and 6.1.1.4'
H H 0.0000 0.0000 'International Tables Vol C Tables 4.2.6.8 and 6.1.1.4'
P P 0.1023 0.0942 'International Tables Vol C Tables 4.2.6.8 and 6.1.1.4'
Ir Ir -1.4442 7.9887 'International Tables Vol C Tables 4.2.6.8 and 6.1.1.4'

loop_
_geom_angle_atom_site_label_1
_geom_angle_atom_site_label_2
_geom_angle_atom_site_label_3
_geom_angle
C21 Ir1 C1 96.0(3)
C21 Ir1 C28 79.6(4)
C1 Ir1 C28 175.6(4)
C21 Ir1 P1 95.5(2)
C1 Ir1 P1 81.9(3)
C28 Ir1 P1 98.3(2)
C21 Ir1 P2 94.6(2)
C1 Ir1 P2 82.3(3)
C28 Ir1 P2 98.0(2)
P1 Ir1 P2 162.08(8)
C8 P1 C18 106.0(5)
C8 P1 C15 104.7(4)
C18 P1 C15 103.4(4)
C8 P1 Ir1 103.9(3)
C18 P1 Ir1 125.3(3)
C15 P1 Ir1 111.8(3)
C7 P2 C12 105.7(4)
C7 P2 C9 103.9(5)
C12 P2 C9 104.5(4)
C7 P2 Ir1 105.1(3)
C12 P2 Ir1 125.7(3)
C9 P2 Ir1 109.9(3)
C2 C1 C6 115.0(8)
C2 C1 Ir1 123.2(7)
C6 C1 Ir1 121.7(7)
C3 C2 C1 122.2(8)
C3 C2 C7 120.3(8)
C1 C2 C7 117.4(8)
C4 C3 C2 120.5(9)
C4 C3 H3 119.8
C2 C3 H3 119.8
C5 C4 C3 119.4(9)
C5 C4 H4 120.3
C3 C4 H4 120.3
C4 C5 C6 120.8(9)
C4 C5 H5 119.6
C6 C5 H5 119.6
C5 C6 C1 122.0(9)
C5 C6 C8 119.8(8)
C1 C6 C8 118.1(8)
C2 C7 P2 110.9(6)
C2 C7 H7A 109.5
P2 C7 H7A 109.5
C2 C7 H7B 109.5
P2 C7 H7B 109.5
H7A C7 H7B 108.0
C6 C8 P1 109.0(6)
C6 C8 H8A 109.9
P1 C8 H8A 109.9
C6 C8 H8B 109.9
P1 C8 H8B 109.9
H8A C8 H8B 108.3
C11 C9 C10 110.9(9)
C11 C9 P2 110.9(7)
C10 C9 P2 113.8(7)
C11 C9 H9 106.9
C10 C9 H9 106.9
P2 C9 H9 106.9
C9 C10 H10A 109.5
C9 C10 H10B 109.5
H10A C10 H10B 109.5
C9 C10 H10C 109.5
H10A C10 H10C 109.5
H10B C10 H10C 109.5
C9 C11 H11A 109.5
C9 C11 H11B 109.5
H11A C11 H11B 109.5
C9 C11 H11C 109.5
H11A C11 H11C 109.5
H11B C11 H11C 109.5
C13 C12 C14 111.4(8)
C13 C12 P2 111.4(7)
C14 C12 P2 113.0(6)
C13 C12 H12 106.9
C14 C12 H12 106.9
P2 C12 H12 106.9
C12 C13 H13A 109.5
C12 C13 H13B 109.5
H13A C13 H13B 109.5
C12 C13 H13C 109.5
H13A C13 H13C 109.5
H13B C13 H13C 109.5
C12 C14 H14A 109.5
C12 C14 H14B 109.5
H14A C14 H14B 109.5
C12 C14 H14C 109.5
H14A C14 H14C 109.5
H14B C14 H14C 109.5
C16 C15 C17 109.0(8)
C16 C15 P1 114.5(7)
C17 C15 P1 110.4(6)
C16 C15 H15 107.6
C17 C15 H15 107.6
P1 C15 H15 107.6
C15 C16 H16A 109.5
C15 C16 H16B 109.5
H16A C16 H16B 109.5
C15 C16 H16C 109.5
H16A C16 H16C 109.5
H16B C16 H16C 109.5
C15 C17 H17A 109.5
C15 C17 H17B 109.5
H17A C17 H17B 109.5
C15 C17 H17C 109.5
H17A C17 H17C 109.5
H17B C17 H17C 109.5
C19 C18 C20 111.2(9)
C19 C18 P1 109.7(7)
C20 C18 P1 112.9(7)
C19 C18 H18 107.6
C20 C18 H18 107.6
P1 C18 H18 107.6
C18 C19 H19A 109.5
C18 C19 H19B 109.5
H19A C19 H19B 109.5
C18 C19 H19C 109.5
H19A C19 H19C 109.5
H19B C19 H19C 109.5
C18 C20 H20A 109.5
C18 C20 H20B 109.5
H20A C20 H20B 109.5
C18 C20 H20C 109.5
H20A C20 H20C 109.5
H20B C20 H20C 109.5
C22 C21 C26 118.5(8)
C22 C21 Ir1 126.1(7)
C26 C21 Ir1 115.4(6)
C23 C22 C21 122.1(9)
C23 C22 H22 118.9
C21 C22 H22 118.9
C22 C23 C24 119.8(10)
C22 C23 H23 120.1
C24 C23 H23 120.1
C25 C24 C23 119.2(9)
C25 C24 H24 120.4
C23 C24 H24 120.4
C24 C25 C26 121.8(9)
C24 C25 H25 119.1
C26 C25 H25 119.1
C25 C26 C21 118.5(9)
C25 C26 C27 126.7(9)
C21 C26 C27 114.8(9)
C28 C27 C26 115.3(9)
C28 C27 H27 122.4
C26 C27 H27 122.4
C27 C28 C29 120.3(8)
C27 C28 Ir1 114.9(7)
C29 C28 Ir1 124.7(7)
C30 C29 C28 122.9(9)
C30 C29 H29 118.6
C28 C29 H29 118.6
C29 C30 C31 128.7(9)
C29 C30 H30 115.7
C31 C30 H30 115.7
C36 C31 C32 117.6(9)
C36 C31 C30 118.5(9)
C32 C31 C30 123.8(9)
C33 C32 C31 121.2(10)
C33 C32 H32 119.4
C31 C32 H32 119.4
C32 C33 C34 119.8(10)
C32 C33 H33 120.1
C34 C33 H33 120.1
C35 C34 C33 119.9(9)
C35 C34 H34 120.1
C33 C34 H34 120.1
C34 C35 C36 120.6(11)
C34 C35 H35 119.7
C36 C35 H35 119.7
C35 C36 C31 120.9(11)
C35 C36 H36 119.5
C31 C36 H36 119.5

loop_
_geom_bond_atom_site_label_1
_geom_bond_atom_site_label_2
_geom_bond_distance
Ir1 C21 1.993(9)
Ir1 C1 2.071(9)
Ir1 C28 2.102(9)
Ir1 P1 2.296(2)
Ir1 P2 2.301(2)
P1 C8 1.828(9)
P1 C18 1.854(10)
P1 C15 1.862(10)
P2 C7 1.825(10)
P2 C12 1.836(9)
P2 C9 1.856(9)
C1 C2 1.426(13)
C1 C6 1.431(12)
C2 C3 1.395(13)
C2 C7 1.530(12)
C3 C4 1.390(13)
C3 H3 0.9500
C4 C5 1.385(14)
C4 H4 0.9500
C5 C6 1.391(13)
C5 H5 0.9500
C6 C8 1.512(13)
C7 H7A 0.9900
C7 H7B 0.9900
C8 H8A 0.9900
C8 H8B 0.9900
C9 C11 1.515(14)
C9 C10 1.541(12)
C9 H9 1.0000
C10 H10A 0.9800
C10 H10B 0.9800
C10 H10C 0.9800
C11 H11A 0.9800
C11 H11B 0.9800
C11 H11C 0.9800
C12 C13 1.524(13)
C12 C14 1.545(13)
C12 H12 1.0000
C13 H13A 0.9800
C13 H13B 0.9800
C13 H13C 0.9800
C14 H14A 0.9800
C14 H14B 0.9800
C14 H14C 0.9800
C15 C16 1.527(12)
C15 C17 1.543(13)
C15 H15 1.0000
C16 H16A 0.9800
C16 H16B 0.9800
C16 H16C 0.9800
C17 H17A 0.9800
C17 H17B 0.9800
C17 H17C 0.9800
C18 C19 1.524(15)
C18 C20 1.525(15)
C18 H18 1.0000
C19 H19A 0.9800
C19 H19B 0.9800
C19 H19C 0.9800
C20 H20A 0.9800
C20 H20B 0.9800
C20 H20C 0.9800
C21 C22 1.396(12)
C21 C26 1.435(13)
C22 C23 1.369(13)
C22 H22 0.9500
C23 C24 1.413(14)
C23 H23 0.9500
C24 C25 1.382(14)
C24 H24 0.9500
C25 C26 1.398(13)
C25 H25 0.9500
C26 C27 1.446(13)
C27 C28 1.347(13)
C27 H27 0.9500
C28 C29 1.472(13)
C29 C30 1.349(13)
C29 H29 0.9500
C30 C31 1.471(13)
C30 H30 0.9500
C31 C36 1.398(14)
C31 C32 1.399(13)
C32 C33 1.387(14)
C32 H32 0.9500
C33 C34 1.390(16)
C33 H33 0.9500
C34 C35 1.367(16)
C34 H34 0.9500
C35 C36 1.386(14)
C35 H35 0.9500
C36 H36 0.9500

loop_
_geom_torsion_atom_site_label_1
_geom_torsion_atom_site_label_2
_geom_torsion_atom_site_label_3
_geom_torsion_atom_site_label_4
_geom_torsion
C6 C1 C2 C3 -2.6(13)
Ir1 C1 C2 C3 179.2(7)
C6 C1 C2 C7 173.6(8)
Ir1 C1 C2 C7 -4.6(12)
C1 C2 C3 C4 0.3(15)
C7 C2 C3 C4 -175.8(9)
C2 C3 C4 C5 1.3(15)
C3 C4 C5 C6 -0.4(16)
C4 C5 C6 C1 -2.0(15)
C4 C5 C6 C8 173.8(9)
C2 C1 C6 C5 3.4(13)
Ir1 C1 C6 C5 -178.3(7)
C2 C1 C6 C8 -172.4(8)
Ir1 C1 C6 C8 5.8(12)
C3 C2 C7 P2 -173.8(7)
C1 C2 C7 P2 10.0(11)
C12 P2 C7 C2 -145.0(7)
C9 P2 C7 C2 105.3(7)
Ir1 P2 C7 C2 -10.2(7)
C5 C6 C8 P1 163.4(8)
C1 C6 C8 P1 -20.6(11)
C18 P1 C8 C6 157.6(6)
C15 P1 C8 C6 -93.5(7)
Ir1 P1 C8 C6 23.9(7)
C7 P2 C9 C11 -59.8(8)
C12 P2 C9 C11 -170.4(7)
Ir1 P2 C9 C11 52.2(8)
C7 P2 C9 C10 66.0(8)
C12 P2 C9 C10 -44.6(9)
Ir1 P2 C9 C10 178.1(7)
C7 P2 C12 C13 -167.1(7)
C9 P2 C12 C13 -57.8(8)
Ir1 P2 C12 C13 70.4(8)
C7 P2 C12 C14 66.6(7)
C9 P2 C12 C14 175.9(7)
Ir1 P2 C12 C14 -55.9(8)
C8 P1 C15 C16 -68.1(8)
C18 P1 C15 C16 42.7(8)
Ir1 P1 C15 C16 180.0(6)
C8 P1 C15 C17 55.3(8)
C18 P1 C15 C17 166.1(7)
Ir1 P1 C15 C17 -56.6(7)
C8 P1 C18 C19 168.9(7)
C15 P1 C18 C19 59.1(8)
Ir1 P1 C18 C19 -70.5(8)
C8 P1 C18 C20 -66.5(8)
C15 P1 C18 C20 -176.3(7)
Ir1 P1 C18 C20 54.1(8)
C26 C21 C22 C23 0.0(13)
Ir1 C21 C22 C23 -177.1(7)
C21 C22 C23 C24 0.7(14)
C22 C23 C24 C25 -1.9(14)
C23 C24 C25 C26 2.5(14)
C24 C25 C26 C21 -1.9(13)
C24 C25 C26 C27 178.2(9)
C22 C21 C26 C25 0.6(12)
Ir1 C21 C26 C25 178.0(6)
C22 C21 C26 C27 -179.5(8)
Ir1 C21 C26 C27 -2.1(10)
C25 C26 C27 C28 -178.6(9)
C21 C26 C27 C28 1.6(12)
C26 C27 C28 C29 177.5(8)
C26 C27 C28 Ir1 -0.4(10)
C27 C28 C29 C30 -178.0(8)
Ir1 C28 C29 C30 -0.3(12)
C28 C29 C30 C31 176.3(8)
C29 C30 C31 C36 -174.3(9)
C29 C30 C31 C32 5.5(15)
C36 C31 C32 C33 1.3(15)
C30 C31 C32 C33 -178.5(9)
C31 C32 C33 C34 -0.5(15)
C32 C33 C34 C35 0.7(16)
C33 C34 C35 C36 -1.9(18)
C34 C35 C36 C31 2.9(18)
C32 C31 C36 C35 -2.5(16)
C30 C31 C36 C35 177.3(10)
